data_7227481
loop_
_publ_author_name
'Xue, Hong-Tao'
'Boschetto, Gabriele'
'Krompiec, Michal'
'Morse, Graham E.'
'Tang, Fu-Ling'
'Skylaris, Chris-Kriton'

_publ_section_title
;
 Linear-scaling density functional simulations of the effect of
 crystallographic structure on the electronic and optical properties of
 fullerene solvates.
;
_journal_issue 7
_journal_name_full 'Physical chemistry chemical physics : PCCP'
_journal_page_first 5617
_journal_page_last 5628
_journal_paper_doi 10.1039/c6cp08165g
_journal_volume 19
_journal_year 2017
_chemical_formula_moiety 'C72 H14 O2, C11 H10'
_chemical_formula_sum 'C83 H24 O2'
_chemical_formula_weight 1053.02
_chemical_name_common PCBM-C60
_chemical_name_systematic PCBM*1-MN
_space_group_crystal_system monoclinic
_space_group_IT_number 14
_space_group_name_Hall '-P 2ybc'
_space_group_name_H-M_alt 'P 1 21/c 1'
_symmetry_space_group_name_Hall '-P 2ybc'
_symmetry_space_group_name_H-M 'P 1 21/c 1'
_atom_sites_solution_hydrogens geom
_audit_creation_method SHELXL-2013
_audit_update_record
;
2016-11-28 deposited with the CCDC.
2017-01-11 downloaded from the CCDC.
;
_cell_angle_alpha 90
_cell_angle_beta 105.9578(14)
_cell_angle_gamma 90
_cell_formula_units_Z 4
_cell_length_a 18.8302(3)
_cell_length_b 13.26542(18)
_cell_length_c 18.4305(2)
_cell_measurement_reflns_used 12365
_cell_measurement_temperature 100(2)
_cell_measurement_theta_max 76.0780
_cell_measurement_theta_min 4.1080
_cell_volume 4426.36(11)
_computing_cell_refinement
;
CrysAlisPro, Agilent Technologies,
Version 1.171.35.19 (release 27-10-2011 CrysAlis171 .NET)
(compiled Oct 27 2011,15:02:11)
;
_computing_data_collection
;
CrysAlisPro, Agilent Technologies,
Version 1.171.35.19 (release 27-10-2011 CrysAlis171 .NET)
(compiled Oct 27 2011,15:02:11)
;
_computing_data_reduction
;
CrysAlisPro, Agilent Technologies,
Version 1.171.35.19 (release 27-10-2011 CrysAlis171 .NET)
(compiled Oct 27 2011,15:02:11)
;
_computing_molecular_graphics
; 
SHELXTL (Sheldrick, 2013), <i>Mercury CSD 3.1</i> (Macrae <i>et al</i>., 2008) 
;
_computing_publication_material
; 
SHELXTL (Sheldrick, 2013), <i>Mercury CSD 3.1</i> (Macrae <i>et al</i>., 2008) 
;
_computing_structure_refinement 'SHELXTL (Sheldrick, 2013)'
_computing_structure_solution 'SHELXTL (Sheldrick, 2013)'
_diffrn_ambient_temperature 100(2)
_diffrn_detector_area_resol_mean 10.5585
_diffrn_measured_fraction_theta_full 0.995
_diffrn_measured_fraction_theta_max 0.996
_diffrn_measurement_device_type 'SuperNova, Dual, Cu at zero, Atlas'
_diffrn_measurement_method 'omega scans'
_diffrn_radiation_monochromator mirror
_diffrn_radiation_source 'SuperNova (Cu) X-ray Source'
_diffrn_radiation_type CuK\a
_diffrn_radiation_wavelength 1.54178
_diffrn_reflns_av_R_equivalents 0.0271
_diffrn_reflns_av_unetI/netI 0.0265
_diffrn_reflns_Laue_measured_fraction_full 0.995
_diffrn_reflns_Laue_measured_fraction_max 0.996
_diffrn_reflns_limit_h_max 18
_diffrn_reflns_limit_h_min -23
_diffrn_reflns_limit_k_max 16
_diffrn_reflns_limit_k_min -16
_diffrn_reflns_limit_l_max 23
_diffrn_reflns_limit_l_min -17
_diffrn_reflns_number 26027
_diffrn_reflns_point_group_measured_fraction_full 0.995
_diffrn_reflns_point_group_measured_fraction_max 0.996
_diffrn_reflns_theta_full 67.679
_diffrn_reflns_theta_max 74.491
_diffrn_reflns_theta_min 8.960
_exptl_absorpt_coefficient_mu 0.731
_exptl_absorpt_correction_T_max 1.00000
_exptl_absorpt_correction_T_min 0.74119
_exptl_absorpt_correction_type multi-scan
_exptl_absorpt_process_details
;
CrysAlisPro, Agilent Technologies,
Version 1.171.37.34 (release 22-05-2014 CrysAlis171 .NET)
(compiled May 22 2014,16:03:01)
Empirical absorption correction using spherical harmonics,
 implemented in SCALE3 ABSPACK scaling algorithm.
;
_exptl_crystal_colour Red
_exptl_crystal_density_diffrn 1.580
_exptl_crystal_description Prism
_exptl_crystal_F_000 2152
_exptl_crystal_recrystallization_method 'Re-crystallisation from solvent: 1-methylnaphthalene, isopropanol'
_exptl_crystal_size_max 0.350
_exptl_crystal_size_mid 0.250
_exptl_crystal_size_min 0.100
_refine_diff_density_max 0.650
_refine_diff_density_min -0.274
_refine_diff_density_rms 0.085
_refine_ls_extinction_method none
_refine_ls_goodness_of_fit_ref 1.032
_refine_ls_hydrogen_treatment constr
_refine_ls_matrix_type full
_refine_ls_number_parameters 768
_refine_ls_number_reflns 9015
_refine_ls_number_restraints 0
_refine_ls_restrained_S_all 1.032
_refine_ls_R_factor_all 0.0758
_refine_ls_R_factor_gt 0.0687
_refine_ls_shift/su_max 0.000
_refine_ls_shift/su_mean 0.000
_refine_ls_structure_factor_coef Fsqd
_refine_ls_weighting_details 'w=1/[\s^2^(Fo^2^)+(0.1283P)^2^+3.1947P] where P=(Fo^2^+2Fc^2^)/3'
_refine_ls_weighting_scheme calc
_refine_ls_wR_factor_gt 0.1817
_refine_ls_wR_factor_ref 0.1921
_reflns_Friedel_coverage 0.000
_reflns_number_gt 8085
_reflns_number_total 9015
_reflns_threshold_expression 'I > 2\s(I)'
_cod_data_source_file c6cp08165g2.cif
_cod_data_source_block P15012_1
_cod_depositor_comments
;
The following automatic conversions were performed:

'_geom_bond_publ_flag' value 'Yes' changed to 'yes' according to
/usr/data/users/saulius/crontab/automatic-downloads/rss-feeds/RSC/lib/dictionaries/cif_core.dic
dictionary named 'cif_core.dic' version 2.4.2 from 2011-04-26 (118
times).

'_geom_angle_publ_flag' value 'Yes' changed to 'yes' according to
/usr/data/users/saulius/crontab/automatic-downloads/rss-feeds/RSC/lib/dictionaries/cif_core.dic
dictionary named 'cif_core.dic' version 2.4.2 from 2011-04-26 (223
times).

'_geom_torsion_publ_flag' value 'Yes' changed to 'yes' according to
/usr/data/users/saulius/crontab/automatic-downloads/rss-feeds/RSC/lib/dictionaries/cif_core.dic
dictionary named 'cif_core.dic' version 2.4.2 from 2011-04-26 (432
times).

Automatic conversion script
Id: cif_fix_values 4268 2015-11-12 08:31:59Z antanas 

 Adding full bibliography for 7227481.cif.
;
_cod_original_cell_volume 4426.37(10)
_cod_database_code 7227481
_shelx_space_group_comment
;
The symmetry employed for this shelxl refinement is uniquely defined
by the following loop, which should always be used as a source of
symmetry information in preference to the above space-group names.
They are only intended as comments.
;
_shelx_estimated_absorpt_t_min 0.784
_shelx_estimated_absorpt_t_max 0.931
_local_xraynumber PHX-15-012
_local_phxnumber PCBM-C60
_local_phx_project_code P2587
_local_phx_project_name Merck
_local_phx_site 'Cambridge, UK'
_local_phx_submitting_chemist 'Rosa Maria Espinosa'
_local_phx_labbook_chem J06311
_local_phx_labbook_xray P15012_1
_local_phx_labbook_crystalization 1025
_local_phx_crystal_solvent 'As supplied'
_local_phx_crystal_method 'As supplied'
_local_phx_authors 'Lucia Romero'
_local_phx_quality_factor 1
_local_phx_refine_ls_nonh_xyz 'Freely refining'
_local_phx_refine_ls_nonh_u Anisotropic
_local_phx_refine_ls_h_carbon_xyz 'Idealized positions riding on attached atoms'
_local_phx_refine_ls_h_carbon_u 'Appropriate multiple of U(eq) for bonded atom'
_local_phx_refine_ls_h_hetero_xyz 'Freely refining'
_local_phx_refine_ls_h_hetero_u Isotropic
_local_phx_refine_ls_disord_occ 'No disorder'
_local_phx_refine_ls_disord_xyz 'No disorder'
_local_phx_refine_ls_disord_u 'No disorder'
_shelxl_version_number 2013-4

loop_
_space_group_symop_operation_xyz
'x, y, z'
'-x, y+1/2, -z+1/2'
'-x, -y, -z'
'x, -y-1/2, z-1/2'

loop_
_atom_site_label
_atom_site_type_symbol
_atom_site_fract_x
_atom_site_fract_y
_atom_site_fract_z
_atom_site_U_iso_or_equiv
_atom_site_adp_type
_atom_site_occupancy
_atom_site_site_symmetry_order
_atom_site_calc_flag
_atom_site_refinement_flags_posn
_atom_site_refinement_flags_adp
C1 C 0.35680(10) 0.09310(14) 0.13751(10) 0.0172(4) Uani 1 1 d . .
C2 C 0.26727(10) 0.09300(13) 0.10977(10) 0.0157(4) Uani 1 1 d . .
C3 C 0.23074(10) 0.12214(14) 0.16878(10) 0.0182(4) Uani 1 1 d . .
C4 C 0.16759(10) 0.05787(14) 0.16149(11) 0.0208(4) Uani 1 1 d . .
C5 C 0.16908(10) -0.01991(15) 0.10715(10) 0.0205(4) Uani 1 1 d . .
C6 C 0.23267(10) -0.00496(14) 0.07968(10) 0.0182(4) Uani 1 1 d . .
C7 C 0.27182(11) -0.08760(15) 0.06642(10) 0.0205(4) Uani 1 1 d . .
C8 C 0.47407(11) -0.24234(17) 0.30833(13) 0.0284(4) Uani 1 1 d . .
C9 C 0.35332(11) -0.08785(16) 0.09140(10) 0.0220(4) Uani 1 1 d . .
C10 C 0.39150(10) -0.00548(15) 0.12802(10) 0.0198(4) Uani 1 1 d . .
C11 C 0.45309(10) -0.02123(16) 0.19377(11) 0.0227(4) Uani 1 1 d . .
C12 C 0.45137(10) 0.05561(16) 0.24841(11) 0.0227(4) Uani 1 1 d . .
C13 C 0.38972(10) 0.12063(14) 0.21783(10) 0.0186(4) Uani 1 1 d . .
C14 C 0.47744(11) -0.11828(18) 0.21833(13) 0.0272(5) Uani 1 1 d . .
C15 C 0.43797(12) -0.20369(17) 0.17900(13) 0.0282(5) Uani 1 1 d . .
C16 C 0.37667(12) -0.18874(16) 0.11729(11) 0.0265(4) Uani 1 1 d . .
C17 C 0.31137(13) -0.25038(15) 0.10848(11) 0.0271(4) Uani 1 1 d . .
C18 C 0.24652(12) -0.18856(15) 0.07752(10) 0.0226(4) Uani 1 1 d . .
C19 C 0.18345(11) -0.20220(15) 0.10143(10) 0.0238(4) Uani 1 1 d . .
C20 C 0.14369(10) -0.11593(16) 0.11650(11) 0.0239(4) Uani 1 1 d . .
C21 C 0.11666(10) -0.13902(16) 0.18135(13) 0.0265(4) Uani 1 1 d . .
C22 C 0.11530(10) -0.06470(17) 0.23348(13) 0.0267(4) Uani 1 1 d . .
C23 C 0.14126(10) 0.03639(15) 0.22333(12) 0.0237(4) Uani 1 1 d . .
C24 C 0.17926(12) 0.07549(16) 0.29630(12) 0.0269(4) Uani 1 1 d . .
C25 C 0.24181(12) 0.13426(14) 0.30436(11) 0.0242(4) Uani 1 1 d . .
C26 C 0.30579(13) 0.11979(15) 0.36857(11) 0.0267(4) Uani 1 1 d . .
C27 C 0.43569(12) -0.28043(16) 0.23467(13) 0.0282(5) Uani 1 1 d . .
C28 C 0.37175(13) 0.13378(15) 0.34423(11) 0.0267(4) Uani 1 1 d . .
C29 C 0.36868(13) -0.01585(16) 0.45363(10) 0.0271(4) Uani 1 1 d . .
C30 C 0.43176(13) -0.00297(17) 0.42989(11) 0.0287(5) Uani 1 1 d . .
C31 C 0.43381(12) 0.07355(16) 0.37425(11) 0.0285(5) Uani 1 1 d . .
C32 C 0.47444(11) 0.03373(17) 0.32534(12) 0.0273(5) Uani 1 1 d . .
C33 C 0.49909(11) -0.06687(18) 0.35062(13) 0.0295(5) Uani 1 1 d . .
C34 C 0.47206(12) -0.08987(18) 0.41543(12) 0.0292(5) Uani 1 1 d . .
C35 C 0.50049(11) -0.14118(19) 0.29848(13) 0.0297(5) Uani 1 1 d . .
C36 C 0.44863(11) -0.26441(17) 0.37030(12) 0.0272(4) Uani 1 1 d . .
C37 C 0.38352(12) -0.32618(15) 0.36153(11) 0.0250(4) Uani 1 1 d . .
C38 C 0.34645(12) -0.36316(14) 0.29024(12) 0.0249(4) Uani 1 1 d . .
C39 C 0.37336(13) -0.33961(15) 0.22558(12) 0.0261(4) Uani 1 1 d . .
C40 C 0.30942(13) -0.32468(15) 0.16145(11) 0.0273(4) Uani 1 1 d . .
C41 C 0.24353(13) -0.33928(15) 0.18619(12) 0.0267(4) Uani 1 1 d . .
C42 C 0.18174(12) -0.27894(15) 0.15699(11) 0.0262(4) Uani 1 1 d . .
C43 C 0.14035(10) -0.24008(16) 0.20644(12) 0.0250(4) Uani 1 1 d . .
C44 C 0.16267(11) -0.26279(16) 0.28321(12) 0.0254(4) Uani 1 1 d . .
C45 C 0.16152(11) -0.18504(16) 0.33766(12) 0.0248(4) Uani 1 1 d . .
C46 C 0.13792(11) -0.08799(17) 0.31320(13) 0.0276(5) Uani 1 1 d . .
C47 C 0.26817(11) 0.15823(13) 0.23938(11) 0.0210(4) Uani 1 1 d . .
C48 C 0.34942(12) 0.15781(14) 0.26443(11) 0.0222(4) Uani 1 1 d . .
C49 C 0.17767(13) -0.00108(16) 0.35212(13) 0.0284(5) Uani 1 1 d . .
C50 C 0.23878(14) -0.01487(16) 0.41335(12) 0.0283(5) Uani 1 1 d . .
C51 C 0.30417(14) 0.04683(16) 0.42235(11) 0.0293(5) Uani 1 1 d . .
C52 C 0.44788(11) -0.18604(17) 0.42526(11) 0.0268(4) Uani 1 1 d . .
C53 C 0.38146(12) -0.20015(16) 0.45008(10) 0.0248(4) Uani 1 1 d . .
C54 C 0.34254(13) -0.11594(16) 0.46374(11) 0.0260(4) Uani 1 1 d . .
C55 C 0.26289(13) -0.11530(16) 0.43903(11) 0.0264(4) Uani 1 1 d . .
C56 C 0.22510(11) -0.19881(15) 0.40223(11) 0.0234(4) Uani 1 1 d . .
C57 C 0.34232(11) -0.28672(15) 0.41081(11) 0.0226(4) Uani 1 1 d . .
C58 C 0.26537(11) -0.28619(15) 0.38742(11) 0.0230(4) Uani 1 1 d . .
C59 C 0.22690(11) -0.32524(15) 0.31337(12) 0.0235(4) Uani 1 1 d . .
C60 C 0.26643(12) -0.36284(14) 0.26589(12) 0.0247(4) Uani 1 1 d . .
C61 C 0.31298(10) 0.16031(14) 0.07473(10) 0.0182(4) Uani 1 1 d . .
C62 C 0.31873(11) 0.13676(14) -0.00335(10) 0.0193(4) Uani 1 1 d . .
C63 C 0.25658(11) 0.12110(15) -0.06386(11) 0.0216(4) Uani 1 1 d . .
H63A H 0.2088 0.1208 -0.0559 0.026 Uiso 1 1 calc R U
C64 C 0.26444(12) 0.10585(14) -0.13631(11) 0.0222(4) Uani 1 1 d . .
H64A H 0.2219 0.0957 -0.1775 0.027 Uiso 1 1 calc R U
C65 C 0.33393(12) 0.10548(14) -0.14831(11) 0.0234(4) Uani 1 1 d . .
H65A H 0.3389 0.0955 -0.1977 0.028 Uiso 1 1 calc R U
C66 C 0.39623(12) 0.11973(17) -0.08821(12) 0.0265(4) Uani 1 1 d . .
H66A H 0.4439 0.1184 -0.0962 0.032 Uiso 1 1 calc R U
C67 C 0.38861(11) 0.13597(17) -0.01605(12) 0.0250(4) Uani 1 1 d . .
H67A H 0.4313 0.1466 0.0249 0.030 Uiso 1 1 calc R U
C68 C 0.30907(11) 0.27282(14) 0.09150(10) 0.0205(4) Uani 1 1 d . .
H68A H 0.3191 0.2829 0.1466 0.025 Uiso 1 1 calc R U
H68B H 0.3475 0.3093 0.0745 0.025 Uiso 1 1 calc R U
C69 C 0.23336(11) 0.31569(14) 0.05169(11) 0.0215(4) Uani 1 1 d . .
H69A H 0.1948 0.2723 0.0626 0.026 Uiso 1 1 calc R U
H69B H 0.2267 0.3145 -0.0035 0.026 Uiso 1 1 calc R U
C70 C 0.22328(11) 0.42367(15) 0.07620(11) 0.0229(4) Uani 1 1 d . .
H70A H 0.2283 0.4249 0.1311 0.027 Uiso 1 1 calc R U
H70B H 0.2624 0.4671 0.0665 0.027 Uiso 1 1 calc R U
C71 C 0.14848(11) 0.46500(15) 0.03421(11) 0.0229(4) Uani 1 1 d . .
C72 C 0.07850(11) 0.60955(15) -0.01020(12) 0.0251(4) Uani 1 1 d . .
H72A H 0.0843 0.6828 -0.0128 0.038 Uiso 1 1 calc R U
H72B H 0.0414 0.5943 0.0165 0.038 Uiso 1 1 calc R U
H72C H 0.0625 0.5819 -0.0614 0.038 Uiso 1 1 calc R U
O1 O 0.09440(9) 0.41369(13) 0.00678(11) 0.0371(4) Uani 1 1 d . .
O2 O 0.14812(8) 0.56503(11) 0.02966(8) 0.0228(3) Uani 1 1 d . .
C73 C 0.94059(10) 0.98259(16) 0.10796(12) 0.0245(4) Uani 1 1 d . .
C74 C 0.93691(10) 0.94319(16) 0.17890(12) 0.0235(4) Uani 1 1 d . .
C75 C 0.93417(11) 1.00567(17) 0.24087(12) 0.0281(4) Uani 1 1 d . .
H75A H 0.9351 1.0769 0.2355 0.034 Uiso 1 1 calc R U
C76 C 0.93026(13) 0.9655(2) 0.30770(13) 0.0330(5) Uani 1 1 d . .
H76A H 0.9287 1.0088 0.3482 0.040 Uiso 1 1 calc R U
C77 C 0.92855(13) 0.8597(2) 0.31728(13) 0.0355(5) Uani 1 1 d . .
H77A H 0.9253 0.8322 0.3638 0.043 Uiso 1 1 calc R U
C78 C 0.93167(12) 0.79773(18) 0.25946(13) 0.0324(5) Uani 1 1 d . .
H78A H 0.9308 0.7268 0.2661 0.039 Uiso 1 1 calc R U
C79 C 0.93621(10) 0.83720(16) 0.18927(12) 0.0245(4) Uani 1 1 d . .
C80 C 0.93994(11) 0.77130(17) 0.12895(13) 0.0296(5) Uani 1 1 d . .
H80A H 0.9389 0.7003 0.1355 0.036 Uiso 1 1 calc R U
C81 C 0.94497(11) 0.81041(17) 0.06211(12) 0.0278(4) Uani 1 1 d . .
H81A H 0.9483 0.7669 0.0223 0.033 Uiso 1 1 calc R U
C82 C 0.94518(11) 0.91567(17) 0.05254(12) 0.0263(4) Uani 1 1 d . .
H82A H 0.9487 0.9416 0.0056 0.032 Uiso 1 1 calc R U
C83 C 0.93893(13) 1.09553(16) 0.09505(13) 0.0294(5) Uani 1 1 d . .
H83A H 0.9438 1.1095 0.0444 0.044 Uiso 1 1 calc R U
H83B H 0.9799 1.1272 0.1328 0.044 Uiso 1 1 calc R U
H83C H 0.8920 1.1229 0.0995 0.044 Uiso 1 1 calc R U

loop_
_atom_site_aniso_label
_atom_site_aniso_U_11
_atom_site_aniso_U_22
_atom_site_aniso_U_33
_atom_site_aniso_U_23
_atom_site_aniso_U_13
_atom_site_aniso_U_12
C1 0.0132(8) 0.0217(9) 0.0166(8) 0.0024(7) 0.0039(6) -0.0019(7)
C2 0.0130(8) 0.0185(8) 0.0143(8) 0.0008(6) 0.0016(6) 0.0006(6)
C3 0.0209(9) 0.0161(8) 0.0191(9) 0.0054(7) 0.0082(7) 0.0052(7)
C4 0.0140(8) 0.0201(9) 0.0265(9) 0.0071(7) 0.0026(7) 0.0070(7)
C5 0.0150(8) 0.0244(9) 0.0174(8) 0.0049(7) -0.0033(6) 0.0028(7)
C6 0.0215(9) 0.0187(9) 0.0109(7) 0.0023(6) -0.0014(6) -0.0030(7)
C7 0.0274(10) 0.0233(9) 0.0096(8) -0.0002(7) 0.0032(7) -0.0013(8)
C8 0.0175(9) 0.0324(11) 0.0342(11) 0.0093(9) 0.0052(8) 0.0133(8)
C9 0.0268(10) 0.0271(10) 0.0153(8) -0.0006(7) 0.0111(7) 0.0038(8)
C10 0.0171(8) 0.0277(10) 0.0181(8) 0.0062(7) 0.0106(7) 0.0030(7)
C11 0.0116(8) 0.0322(10) 0.0263(9) 0.0075(8) 0.0087(7) 0.0010(7)
C12 0.0128(8) 0.0286(10) 0.0234(9) 0.0055(8) -0.0006(7) -0.0085(7)
C13 0.0170(8) 0.0186(8) 0.0181(9) 0.0028(7) 0.0014(7) -0.0078(7)
C14 0.0142(8) 0.0378(12) 0.0322(11) 0.0111(9) 0.0107(8) 0.0070(8)
C15 0.0297(10) 0.0285(10) 0.0337(11) 0.0065(8) 0.0208(9) 0.0156(8)
C16 0.0354(11) 0.0279(10) 0.0219(9) -0.0024(8) 0.0173(8) 0.0092(9)
C17 0.0437(12) 0.0194(9) 0.0182(9) -0.0056(7) 0.0087(8) 0.0050(9)
C18 0.0336(10) 0.0202(9) 0.0101(8) -0.0038(7) -0.0007(7) 0.0012(8)
C19 0.0277(10) 0.0219(9) 0.0150(8) -0.0003(7) -0.0054(7) -0.0102(8)
C20 0.0141(8) 0.0291(10) 0.0218(9) 0.0049(7) -0.0064(7) -0.0053(7)
C21 0.0119(8) 0.0279(10) 0.0358(11) 0.0119(9) -0.0003(7) -0.0035(7)
C22 0.0128(8) 0.0316(11) 0.0381(11) 0.0136(9) 0.0111(8) 0.0037(7)
C23 0.0154(8) 0.0232(9) 0.0345(10) 0.0088(8) 0.0100(8) 0.0090(7)
C24 0.0332(11) 0.0235(10) 0.0318(11) 0.0069(8) 0.0219(9) 0.0139(8)
C25 0.0389(11) 0.0145(8) 0.0230(9) -0.0010(7) 0.0147(8) 0.0090(8)
C26 0.0466(13) 0.0194(9) 0.0159(9) -0.0052(7) 0.0114(8) -0.0003(8)
C27 0.0299(10) 0.0254(10) 0.0337(11) 0.0056(8) 0.0162(9) 0.0166(8)
C28 0.0403(12) 0.0180(9) 0.0190(9) -0.0055(7) 0.0033(8) -0.0105(8)
C29 0.0445(12) 0.0245(10) 0.0088(8) -0.0028(7) 0.0014(8) -0.0046(9)
C30 0.0360(11) 0.0310(11) 0.0113(8) -0.0001(8) -0.0068(8) -0.0130(9)
C31 0.0335(11) 0.0271(10) 0.0170(9) -0.0013(8) -0.0060(8) -0.0166(9)
C32 0.0168(9) 0.0318(11) 0.0260(10) 0.0064(8) -0.0064(7) -0.0129(8)
C33 0.0138(8) 0.0381(12) 0.0301(10) 0.0107(9) -0.0050(7) -0.0038(8)
C34 0.0214(9) 0.0382(12) 0.0189(9) 0.0055(8) -0.0098(7) -0.0043(8)
C35 0.0113(8) 0.0419(12) 0.0337(11) 0.0148(9) 0.0025(8) 0.0053(8)
C36 0.0207(9) 0.0292(10) 0.0272(10) 0.0103(8) -0.0008(8) 0.0110(8)
C37 0.0303(10) 0.0195(9) 0.0240(9) 0.0093(7) 0.0055(8) 0.0093(8)
C38 0.0328(11) 0.0129(8) 0.0287(10) 0.0047(7) 0.0081(8) 0.0070(7)
C39 0.0373(11) 0.0169(9) 0.0253(9) 0.0014(7) 0.0105(8) 0.0124(8)
C40 0.0454(12) 0.0158(9) 0.0215(9) -0.0045(7) 0.0105(9) 0.0045(8)
C41 0.0384(11) 0.0139(8) 0.0245(10) -0.0037(7) 0.0029(8) -0.0064(8)
C42 0.0301(10) 0.0186(9) 0.0231(9) -0.0006(7) -0.0038(8) -0.0124(8)
C43 0.0162(8) 0.0244(10) 0.0300(10) 0.0064(8) -0.0012(7) -0.0094(7)
C44 0.0195(9) 0.0248(10) 0.0311(10) 0.0091(8) 0.0057(8) -0.0077(8)
C45 0.0194(9) 0.0290(10) 0.0299(10) 0.0100(8) 0.0135(8) -0.0002(8)
C46 0.0192(9) 0.0337(11) 0.0362(11) 0.0129(9) 0.0182(8) 0.0077(8)
C47 0.0294(10) 0.0114(8) 0.0240(9) 0.0004(7) 0.0103(8) 0.0028(7)
C48 0.0311(10) 0.0137(8) 0.0204(9) -0.0020(7) 0.0046(8) -0.0072(7)
C49 0.0361(11) 0.0262(10) 0.0337(11) 0.0072(8) 0.0276(9) 0.0122(9)
C50 0.0468(13) 0.0244(10) 0.0227(9) 0.0003(8) 0.0247(9) 0.0062(9)
C51 0.0520(13) 0.0213(10) 0.0160(9) -0.0053(7) 0.0119(9) 0.0012(9)
C52 0.0226(9) 0.0346(11) 0.0167(9) 0.0072(8) -0.0057(7) 0.0031(8)
C53 0.0331(10) 0.0246(10) 0.0126(8) 0.0056(7) -0.0006(7) -0.0003(8)
C54 0.0385(11) 0.0271(10) 0.0110(8) 0.0013(7) 0.0046(8) -0.0040(9)
C55 0.0394(12) 0.0285(10) 0.0161(9) 0.0030(7) 0.0160(8) 0.0022(9)
C56 0.0273(10) 0.0253(10) 0.0221(9) 0.0090(7) 0.0142(8) 0.0025(8)
C57 0.0279(10) 0.0197(9) 0.0182(8) 0.0080(7) 0.0030(7) 0.0027(7)
C58 0.0279(10) 0.0191(9) 0.0231(9) 0.0079(7) 0.0089(8) -0.0009(7)
C59 0.0244(9) 0.0168(8) 0.0278(10) 0.0082(7) 0.0045(8) -0.0053(7)
C60 0.0332(11) 0.0117(8) 0.0265(10) 0.0025(7) 0.0037(8) -0.0025(7)
C61 0.0178(8) 0.0193(9) 0.0166(8) 0.0024(7) 0.0030(7) -0.0017(7)
C62 0.0221(9) 0.0187(8) 0.0172(8) 0.0029(7) 0.0059(7) -0.0010(7)
C63 0.0215(9) 0.0237(9) 0.0196(9) 0.0022(7) 0.0058(7) 0.0018(7)
C64 0.0282(10) 0.0207(9) 0.0157(9) 0.0003(7) 0.0028(7) 0.0001(7)
C65 0.0364(11) 0.0183(9) 0.0179(9) 0.0022(7) 0.0113(8) 0.0010(7)
C66 0.0252(10) 0.0315(10) 0.0267(10) 0.0031(8) 0.0139(8) 0.0010(8)
C67 0.0218(9) 0.0316(10) 0.0223(9) 0.0027(8) 0.0071(7) -0.0040(8)
C68 0.0234(9) 0.0197(9) 0.0181(8) 0.0014(7) 0.0054(7) -0.0045(7)
C69 0.0257(9) 0.0185(9) 0.0204(9) 0.0003(7) 0.0064(7) -0.0021(7)
C70 0.0284(10) 0.0230(9) 0.0185(9) -0.0019(7) 0.0085(7) -0.0030(8)
C71 0.0251(10) 0.0213(9) 0.0254(9) -0.0034(7) 0.0122(8) -0.0019(8)
C72 0.0230(9) 0.0247(10) 0.0262(10) -0.0009(8) 0.0047(8) 0.0017(7)
O1 0.0229(8) 0.0268(8) 0.0596(11) -0.0029(7) 0.0082(7) -0.0016(6)
O2 0.0228(7) 0.0198(7) 0.0249(7) -0.0019(5) 0.0051(5) -0.0002(5)
C73 0.0154(8) 0.0295(10) 0.0265(10) 0.0000(8) 0.0021(7) 0.0022(7)
C74 0.0136(8) 0.0274(10) 0.0269(10) 0.0004(8) 0.0013(7) 0.0013(7)
C75 0.0232(10) 0.0303(11) 0.0292(10) -0.0002(8) 0.0045(8) 0.0055(8)
C76 0.0296(11) 0.0429(13) 0.0248(10) -0.0040(9) 0.0048(8) 0.0026(9)
C77 0.0298(11) 0.0483(14) 0.0266(10) 0.0082(10) 0.0045(9) -0.0061(10)
C78 0.0243(10) 0.0308(11) 0.0380(12) 0.0067(9) 0.0016(9) -0.0054(8)
C79 0.0131(8) 0.0286(10) 0.0296(10) 0.0008(8) 0.0020(7) -0.0015(7)
C80 0.0201(9) 0.0283(10) 0.0373(11) -0.0025(9) 0.0025(8) -0.0025(8)
C81 0.0178(9) 0.0318(11) 0.0314(10) -0.0092(8) 0.0026(8) -0.0001(8)
C82 0.0159(9) 0.0357(11) 0.0247(10) -0.0036(8) 0.0010(7) 0.0023(8)
C83 0.0331(11) 0.0262(10) 0.0282(10) 0.0029(8) 0.0072(9) 0.0063(8)

loop_
_atom_type_symbol
_atom_type_description
_atom_type_scat_dispersion_real
_atom_type_scat_dispersion_imag
_atom_type_scat_source
C C 0.0181 0.0091 'International Tables Vol C Tables 4.2.6.8 and 6.1.1.4'
H H 0.0000 0.0000 'International Tables Vol C Tables 4.2.6.8 and 6.1.1.4'
O O 0.0492 0.0322 'International Tables Vol C Tables 4.2.6.8 and 6.1.1.4'

loop_
_geom_angle_atom_site_label_1
_geom_angle_atom_site_label_2
_geom_angle_atom_site_label_3
_geom_angle
_geom_angle_publ_flag
C13 C1 C10 104.84(15) yes
C13 C1 C61 127.43(17) yes
C10 C1 C61 126.19(16) yes
C13 C1 C2 115.31(15) yes
C10 C1 C2 114.38(15) yes
C61 C1 C2 57.20(11) yes
C3 C2 C6 104.81(15) yes
C3 C2 C61 126.41(16) yes
C6 C2 C61 126.95(16) yes
C3 C2 C1 114.74(15) yes
C6 C2 C1 115.36(15) yes
C61 C2 C1 57.77(11) yes
C47 C3 C4 119.14(17) yes
C47 C3 C2 123.95(17) yes
C4 C3 C2 108.30(16) yes
C23 C4 C3 121.08(18) yes
C23 C4 C5 120.07(18) yes
C3 C4 C5 108.35(16) yes
C20 C5 C6 121.30(18) yes
C20 C5 C4 119.79(18) yes
C6 C5 C4 108.85(16) yes
C7 C6 C5 119.38(17) yes
C7 C6 C2 123.93(17) yes
C5 C6 C2 108.11(16) yes
C6 C7 C18 119.66(18) yes
C6 C7 C9 120.46(17) yes
C18 C7 C9 107.86(17) yes
C36 C8 C27 120.3(2) yes
C36 C8 C35 120.2(2) yes
C27 C8 C35 107.74(19) yes
C10 C9 C16 120.08(19) yes
C10 C9 C7 120.57(18) yes
C16 C9 C7 107.47(18) yes
C9 C10 C11 119.13(18) yes
C9 C10 C1 124.44(17) yes
C11 C10 C1 107.74(17) yes
C14 C11 C12 119.57(18) yes
C14 C11 C10 121.39(19) yes
C12 C11 C10 108.50(17) yes
C32 C12 C13 121.2(2) yes
C32 C12 C11 120.22(19) yes
C13 C12 C11 108.84(16) yes
C48 C13 C12 119.61(17) yes
C48 C13 C1 123.82(17) yes
C12 C13 C1 108.38(17) yes
C11 C14 C15 118.95(19) yes
C11 C14 C35 120.1(2) yes
C15 C14 C35 108.45(19) yes
C16 C15 C14 119.79(19) yes
C16 C15 C27 119.8(2) yes
C14 C15 C27 107.9(2) yes
C15 C16 C9 120.6(2) yes
C15 C16 C17 119.89(19) yes
C9 C16 C17 108.26(18) yes
C40 C17 C16 120.4(2) yes
C40 C17 C18 119.6(2) yes
C16 C17 C18 108.77(18) yes
C19 C18 C17 120.18(18) yes
C19 C18 C7 120.45(18) yes
C17 C18 C7 107.62(18) yes
C18 C19 C20 119.66(18) yes
C18 C19 C42 120.18(19) yes
C20 C19 C42 108.00(18) yes
C5 C20 C19 119.46(19) yes
C5 C20 C21 120.4(2) yes
C19 C20 C21 108.05(18) yes
C22 C21 C43 120.11(19) yes
C22 C21 C20 119.90(19) yes
C43 C21 C20 108.10(19) yes
C21 C22 C46 119.83(19) yes
C21 C22 C23 119.77(19) yes
C46 C22 C23 108.2(2) yes
C4 C23 C24 119.68(18) yes
C4 C23 C22 120.08(19) yes
C24 C23 C22 108.10(18) yes
C25 C24 C23 119.58(18) yes
C25 C24 C49 120.0(2) yes
C23 C24 C49 108.0(2) yes
C24 C25 C26 120.24(18) yes
C24 C25 C47 120.52(19) yes
C26 C25 C47 107.84(18) yes
C51 C26 C28 120.0(2) yes
C51 C26 C25 119.8(2) yes
C28 C26 C25 108.78(17) yes
C39 C27 C8 120.11(19) yes
C39 C27 C15 120.0(2) yes
C8 C27 C15 108.3(2) yes
C31 C28 C26 120.03(19) yes
C31 C28 C48 120.3(2) yes
C26 C28 C48 108.01(19) yes
C30 C29 C54 120.4(2) yes
C30 C29 C51 120.00(19) yes
C54 C29 C51 107.4(2) yes
C29 C30 C34 120.0(2) yes
C29 C30 C31 120.1(2) yes
C34 C30 C31 108.1(2) yes
C28 C31 C32 119.61(18) yes
C28 C31 C30 119.9(2) yes
C32 C31 C30 108.0(2) yes
C12 C32 C31 119.4(2) yes
C12 C32 C33 120.1(2) yes
C31 C32 C33 108.46(19) yes
C35 C33 C32 120.0(2) yes
C35 C33 C34 120.0(2) yes
C32 C33 C34 107.7(2) yes
C52 C34 C30 120.2(2) yes
C52 C34 C33 120.2(2) yes
C30 C34 C33 107.73(19) yes
C33 C35 C14 120.0(2) yes
C33 C35 C8 119.8(2) yes
C14 C35 C8 107.6(2) yes
C8 C36 C37 120.1(2) yes
C8 C36 C52 119.7(2) yes
C37 C36 C52 108.21(18) yes
C38 C37 C57 120.19(19) yes
C38 C37 C36 119.55(19) yes
C57 C37 C36 108.04(18) yes
C37 C38 C60 119.90(19) yes
C37 C38 C39 120.0(2) yes
C60 C38 C39 108.24(18) yes
C27 C39 C40 120.53(19) yes
C27 C39 C38 119.9(2) yes
C40 C39 C38 107.43(19) yes
C17 C40 C41 120.3(2) yes
C17 C40 C39 119.4(2) yes
C41 C40 C39 108.44(18) yes
C42 C41 C60 120.0(2) yes
C42 C41 C40 119.91(19) yes
C60 C41 C40 107.86(19) yes
C41 C42 C43 119.91(18) yes
C41 C42 C19 119.9(2) yes
C43 C42 C19 108.35(18) yes
C44 C43 C42 119.87(19) yes
C44 C43 C21 120.3(2) yes
C42 C43 C21 107.50(18) yes
C43 C44 C45 119.57(19) yes
C43 C44 C59 120.1(2) yes
C45 C44 C59 108.25(18) yes
C46 C45 C44 119.92(19) yes
C46 C45 C56 120.0(2) yes
C44 C45 C56 108.30(18) yes
C45 C46 C22 120.3(2) yes
C45 C46 C49 119.8(2) yes
C22 C46 C49 107.46(18) yes
C3 C47 C25 119.90(18) yes
C3 C47 C48 120.71(17) yes
C25 C47 C48 107.58(17) yes
C13 C48 C28 119.72(19) yes
C13 C48 C47 120.45(17) yes
C28 C48 C47 107.80(18) yes
C50 C49 C24 119.7(2) yes
C50 C49 C46 119.85(19) yes
C24 C49 C46 108.3(2) yes
C49 C50 C55 120.3(2) yes
C49 C50 C51 120.55(19) yes
C55 C50 C51 107.6(2) yes
C26 C51 C50 119.7(2) yes
C26 C51 C29 120.0(2) yes
C50 C51 C29 108.26(18) yes
C34 C52 C36 120.1(2) yes
C34 C52 C53 120.1(2) yes
C36 C52 C53 107.48(18) yes
C54 C53 C57 120.32(19) yes
C54 C53 C52 119.49(19) yes
C57 C53 C52 107.95(18) yes
C53 C54 C55 119.97(19) yes
C53 C54 C29 119.8(2) yes
C55 C54 C29 108.37(19) yes
C56 C55 C54 119.87(19) yes
C56 C55 C50 120.2(2) yes
C54 C55 C50 108.34(19) yes
C55 C56 C45 119.83(19) yes
C55 C56 C58 120.33(19) yes
C45 C56 C58 107.62(18) yes
C58 C57 C37 119.97(18) yes
C58 C57 C53 119.62(19) yes
C37 C57 C53 108.32(18) yes
C57 C58 C56 119.89(19) yes
C57 C58 C59 119.74(19) yes
C56 C58 C59 108.06(17) yes
C60 C59 C44 120.05(19) yes
C60 C59 C58 120.33(19) yes
C44 C59 C58 107.77(18) yes
C59 C60 C41 120.04(19) yes
C59 C60 C38 119.87(19) yes
C41 C60 C38 108.02(19) yes
C2 C61 C62 119.18(16) yes
C2 C61 C1 65.02(12) yes
C62 C61 C1 116.19(16) yes
C2 C61 C68 115.31(16) yes
C62 C61 C68 114.56(15) yes
C1 C61 C68 117.82(15) yes
C63 C62 C67 119.16(18) yes
C63 C62 C61 122.08(17) yes
C67 C62 C61 118.68(17) yes
C62 C63 C64 120.01(18) yes
C62 C63 H63A 120.0 ?
C64 C63 H63A 120.0 ?
C65 C64 C63 120.36(19) yes
C65 C64 H64A 119.8 ?
C63 C64 H64A 119.8 ?
C64 C65 C66 120.04(18) yes
C64 C65 H65A 120.0 ?
C66 C65 H65A 120.0 ?
C65 C66 C67 119.79(19) yes
C65 C66 H66A 120.1 ?
C67 C66 H66A 120.1 ?
C66 C67 C62 120.63(19) yes
C66 C67 H67A 119.7 ?
C62 C67 H67A 119.7 ?
C69 C68 C61 110.95(15) yes
C69 C68 H68A 109.4 ?
C61 C68 H68A 109.4 ?
C69 C68 H68B 109.4 ?
C61 C68 H68B 109.4 ?
H68A C68 H68B 108.0 ?
C68 C69 C70 112.53(16) yes
C68 C69 H69A 109.1 ?
C70 C69 H69A 109.1 ?
C68 C69 H69B 109.1 ?
C70 C69 H69B 109.1 ?
H69A C69 H69B 107.8 ?
C71 C70 C69 111.24(16) yes
C71 C70 H70A 109.4 ?
C69 C70 H70A 109.4 ?
C71 C70 H70B 109.4 ?
C69 C70 H70B 109.4 ?
H70A C70 H70B 108.0 ?
O1 C71 O2 122.98(19) yes
O1 C71 C70 124.54(19) yes
O2 C71 C70 112.48(17) yes
O2 C72 H72A 109.5 ?
O2 C72 H72B 109.5 ?
H72A C72 H72B 109.5 ?
O2 C72 H72C 109.5 ?
H72A C72 H72C 109.5 ?
H72B C72 H72C 109.5 ?
C71 O2 C72 115.42(16) yes
C82 C73 C74 118.2(2) yes
C82 C73 C83 121.7(2) yes
C74 C73 C83 120.10(19) yes
C79 C74 C75 117.70(19) yes
C79 C74 C73 119.38(19) yes
C75 C74 C73 122.9(2) yes
C76 C75 C74 121.3(2) yes
C76 C75 H75A 119.3 ?
C74 C75 H75A 119.3 ?
C75 C76 C77 120.6(2) yes
C75 C76 H76A 119.7 ?
C77 C76 H76A 119.7 ?
C78 C77 C76 119.6(2) yes
C78 C77 H77A 120.2 ?
C76 C77 H77A 120.2 ?
C77 C78 C79 121.2(2) yes
C77 C78 H78A 119.4 ?
C79 C78 H78A 119.4 ?
C74 C79 C78 119.5(2) yes
C74 C79 C80 119.75(19) yes
C78 C79 C80 120.7(2) yes
C81 C80 C79 120.0(2) yes
C81 C80 H80A 120.0 ?
C79 C80 H80A 120.0 ?
C80 C81 C82 119.6(2) yes
C80 C81 H81A 120.2 ?
C82 C81 H81A 120.2 ?
C73 C82 C81 123.0(2) yes
C73 C82 H82A 118.5 ?
C81 C82 H82A 118.5 ?
C73 C83 H83A 109.5 ?
C73 C83 H83B 109.5 ?
H83A C83 H83B 109.5 ?
C73 C83 H83C 109.5 ?
H83A C83 H83C 109.5 ?
H83B C83 H83C 109.5 ?

loop_
_geom_bond_atom_site_label_1
_geom_bond_atom_site_label_2
_geom_bond_distance
_geom_bond_publ_flag
C1 C13 1.485(3) yes
C1 C10 1.493(3) yes
C1 C61 1.513(2) yes
C1 C2 1.622(2) yes
C2 C3 1.489(2) yes
C2 C6 1.491(2) yes
C2 C61 1.504(2) yes
C3 C47 1.384(3) yes
C3 C4 1.439(3) yes
C4 C23 1.392(3) yes
C4 C5 1.444(3) yes
C5 C20 1.388(3) yes
C5 C6 1.436(3) yes
C6 C7 1.380(3) yes
C7 C18 1.455(3) yes
C7 C9 1.476(3) yes
C8 C36 1.386(3) yes
C8 C27 1.443(3) yes
C8 C35 1.460(3) yes
C9 C10 1.378(3) yes
C9 C16 1.448(3) yes
C10 C11 1.444(3) yes
C11 C14 1.399(3) yes
C11 C12 1.439(3) yes
C12 C32 1.394(3) yes
C12 C13 1.432(3) yes
C13 C48 1.384(3) yes
C14 C15 1.437(3) yes
C14 C35 1.453(3) yes
C15 C16 1.394(3) yes
C15 C27 1.454(3) yes
C16 C17 1.448(3) yes
C17 C40 1.395(3) yes
C17 C18 1.451(3) yes
C18 C19 1.387(3) yes
C19 C20 1.436(3) yes
C19 C42 1.450(3) yes
C20 C21 1.455(3) yes
C21 C22 1.382(3) yes
C21 C43 1.448(3) yes
C22 C46 1.446(3) yes
C22 C23 1.457(3) yes
C23 C24 1.435(3) yes
C24 C25 1.386(3) yes
C24 C49 1.452(3) yes
C25 C26 1.451(3) yes
C25 C47 1.452(3) yes
C26 C51 1.392(3) yes
C26 C28 1.444(3) yes
C27 C39 1.383(3) yes
C28 C31 1.398(3) yes
C28 C48 1.450(3) yes
C29 C30 1.385(3) yes
C29 C54 1.446(3) yes
C29 C51 1.454(3) yes
C30 C34 1.445(3) yes
C30 C31 1.451(3) yes
C31 C32 1.434(3) yes
C32 C33 1.447(3) yes
C33 C35 1.382(4) yes
C33 C34 1.454(3) yes
C34 C52 1.383(3) yes
C36 C37 1.446(3) yes
C36 C52 1.454(3) yes
C37 C38 1.396(3) yes
C37 C57 1.445(3) yes
C38 C60 1.449(3) yes
C38 C39 1.451(3) yes
C39 C40 1.450(3) yes
C40 C41 1.448(3) yes
C41 C42 1.393(3) yes
C41 C60 1.447(3) yes
C42 C43 1.447(3) yes
C43 C44 1.394(3) yes
C44 C45 1.443(3) yes
C44 C59 1.445(3) yes
C45 C46 1.396(3) yes
C45 C56 1.449(3) yes
C46 C49 1.452(3) yes
C47 C48 1.472(3) yes
C49 C50 1.385(3) yes
C50 C55 1.445(3) yes
C50 C51 1.450(3) yes
C52 C53 1.457(3) yes
C53 C54 1.396(3) yes
C53 C57 1.447(3) yes
C54 C55 1.443(3) yes
C55 C56 1.389(3) yes
C56 C58 1.451(3) yes
C57 C58 1.394(3) yes
C58 C59 1.453(3) yes
C59 C60 1.388(3) yes
C61 C62 1.505(2) yes
C61 C68 1.530(3) yes
C62 C63 1.392(3) yes
C62 C67 1.398(3) yes
C63 C64 1.398(3) yes
C63 H63A 0.9500 ?
C64 C65 1.386(3) yes
C64 H64A 0.9500 ?
C65 C66 1.387(3) yes
C65 H65A 0.9500 ?
C66 C67 1.393(3) yes
C66 H66A 0.9500 ?
C67 H67A 0.9500 ?
C68 C69 1.523(3) yes
C68 H68A 0.9900 ?
C68 H68B 0.9900 ?
C69 C70 1.529(3) yes
C69 H69A 0.9900 ?
C69 H69B 0.9900 ?
C70 C71 1.511(3) yes
C70 H70A 0.9900 ?
C70 H70B 0.9900 ?
C71 O1 1.214(3) yes
C71 O2 1.330(2) yes
C72 O2 1.441(2) yes
C72 H72A 0.9800 ?
C72 H72B 0.9800 ?
C72 H72C 0.9800 ?
C73 C82 1.374(3) yes
C73 C74 1.427(3) yes
C73 C83 1.516(3) yes
C74 C79 1.420(3) yes
C74 C75 1.424(3) yes
C75 C76 1.363(3) yes
C75 H75A 0.9500 ?
C76 C77 1.416(4) yes
C76 H76A 0.9500 ?
C77 C78 1.360(4) yes
C77 H77A 0.9500 ?
C78 C79 1.420(3) yes
C78 H78A 0.9500 ?
C79 C80 1.431(3) yes
C80 C81 1.364(3) yes
C80 H80A 0.9500 ?
C81 C82 1.408(3) yes
C81 H81A 0.9500 ?
C82 H82A 0.9500 ?
C83 H83A 0.9800 ?
C83 H83B 0.9800 ?
C83 H83C 0.9800 ?

loop_
_geom_torsion_atom_site_label_1
_geom_torsion_atom_site_label_2
_geom_torsion_atom_site_label_3
_geom_torsion_atom_site_label_4
_geom_torsion
_geom_torsion_publ_flag
C13 C1 C2 C3 0.9(2) yes
C10 C1 C2 C3 122.55(17) yes
C61 C1 C2 C3 -118.82(18) yes
C13 C1 C2 C6 -121.13(17) yes
C10 C1 C2 C6 0.6(2) yes
C61 C1 C2 C6 119.19(18) yes
C13 C1 C2 C61 119.68(18) yes
C10 C1 C2 C61 -118.63(18) yes
C6 C2 C3 C47 134.92(18) yes
C61 C2 C3 C47 -59.7(3) yes
C1 C2 C3 C47 7.4(2) yes
C6 C2 C3 C4 -12.31(19) yes
C61 C2 C3 C4 153.07(17) yes
C1 C2 C3 C4 -139.87(15) yes
C47 C3 C4 C23 3.7(3) yes
C2 C3 C4 C23 152.79(17) yes
C47 C3 C4 C5 -141.00(17) yes
C2 C3 C4 C5 8.1(2) yes
C23 C4 C5 C20 0.5(3) yes
C3 C4 C5 C20 145.60(17) yes
C23 C4 C5 C6 -145.42(17) yes
C3 C4 C5 C6 -0.3(2) yes
C20 C5 C6 C7 -3.8(3) yes
C4 C5 C6 C7 141.51(17) yes
C20 C5 C6 C2 -152.86(17) yes
C4 C5 C6 C2 -7.59(19) yes
C3 C2 C6 C7 -135.25(18) yes
C61 C2 C6 C7 59.5(3) yes
C1 C2 C6 C7 -8.1(2) yes
C3 C2 C6 C5 12.11(19) yes
C61 C2 C6 C5 -153.16(17) yes
C1 C2 C6 C5 139.30(15) yes
C5 C6 C7 C18 2.4(3) yes
C2 C6 C7 C18 146.41(17) yes
C5 C6 C7 C9 -135.66(18) yes
C2 C6 C7 C9 8.3(3) yes
C6 C7 C9 C10 -0.3(3) yes
C18 C7 C9 C10 -142.71(18) yes
C6 C7 C9 C16 142.49(17) yes
C18 C7 C9 C16 0.1(2) yes
C16 C9 C10 C11 -2.2(3) yes
C7 C9 C10 C11 135.99(18) yes
C16 C9 C10 C1 -145.79(18) yes
C7 C9 C10 C1 -7.6(3) yes
C13 C1 C10 C9 134.33(18) yes
C61 C1 C10 C9 -59.0(3) yes
C2 C1 C10 C9 7.1(2) yes
C13 C1 C10 C11 -12.71(19) yes
C61 C1 C10 C11 153.93(17) yes
C2 C1 C10 C11 -139.98(15) yes
C9 C10 C11 C14 3.8(3) yes
C1 C10 C11 C14 152.91(17) yes
C9 C10 C11 C12 -140.64(18) yes
C1 C10 C11 C12 8.4(2) yes
C14 C11 C12 C32 0.6(3) yes
C10 C11 C12 C32 145.78(18) yes
C14 C11 C12 C13 -145.75(18) yes
C10 C11 C12 C13 -0.5(2) yes
C32 C12 C13 C48 -3.9(3) yes
C11 C12 C13 C48 142.02(18) yes
C32 C12 C13 C1 -153.60(17) yes
C11 C12 C13 C1 -7.7(2) yes
C10 C1 C13 C48 -135.67(18) yes
C61 C1 C13 C48 57.9(3) yes
C2 C1 C13 C48 -9.0(3) yes
C10 C1 C13 C12 12.46(19) yes
C61 C1 C13 C12 -153.96(17) yes
C2 C1 C13 C12 139.16(16) yes
C12 C11 C14 C15 137.85(19) yes
C10 C11 C14 C15 -2.8(3) yes
C12 C11 C14 C35 0.3(3) yes
C10 C11 C14 C35 -140.4(2) yes
C11 C14 C15 C16 0.2(3) yes
C35 C14 C15 C16 142.26(19) yes
C11 C14 C15 C27 -141.62(18) yes
C35 C14 C15 C27 0.4(2) yes
C14 C15 C16 C9 1.3(3) yes
C27 C15 C16 C9 138.7(2) yes
C14 C15 C16 C17 -138.0(2) yes
C27 C15 C16 C17 -0.7(3) yes
C10 C9 C16 C15 -0.3(3) yes
C7 C9 C16 C15 -143.33(18) yes
C10 C9 C16 C17 143.19(18) yes
C7 C9 C16 C17 0.2(2) yes
C15 C16 C17 C40 0.0(3) yes
C9 C16 C17 C40 -143.81(18) yes
C15 C16 C17 C18 143.43(18) yes
C9 C16 C17 C18 -0.4(2) yes
C40 C17 C18 C19 1.1(3) yes
C16 C17 C18 C19 -142.67(18) yes
C40 C17 C18 C7 144.19(18) yes
C16 C17 C18 C7 0.4(2) yes
C6 C7 C18 C19 -0.1(3) yes
C9 C7 C18 C19 142.68(17) yes
C6 C7 C18 C17 -143.09(17) yes
C9 C7 C18 C17 -0.3(2) yes
C17 C18 C19 C20 137.37(19) yes
C7 C18 C19 C20 -1.0(3) yes
C17 C18 C19 C42 -0.6(3) yes
C7 C18 C19 C42 -138.99(19) yes
C6 C5 C20 C19 2.6(3) yes
C4 C5 C20 C19 -138.99(18) yes
C6 C5 C20 C21 140.64(19) yes
C4 C5 C20 C21 -0.9(3) yes
C18 C19 C20 C5 -0.2(3) yes
C42 C19 C20 C5 142.29(18) yes
C18 C19 C20 C21 -142.85(17) yes
C42 C19 C20 C21 -0.4(2) yes
C5 C20 C21 C22 0.8(3) yes
C19 C20 C21 C22 143.09(18) yes
C5 C20 C21 C43 -141.97(18) yes
C19 C20 C21 C43 0.3(2) yes
C43 C21 C22 C46 0.3(3) yes
C20 C21 C22 C46 -138.12(19) yes
C43 C21 C22 C23 138.15(19) yes
C20 C21 C22 C23 -0.2(3) yes
C3 C4 C23 C24 -2.5(3) yes
C5 C4 C23 C24 138.18(19) yes
C3 C4 C23 C22 -140.55(19) yes
C5 C4 C23 C22 0.2(3) yes
C21 C22 C23 C4 -0.3(3) yes
C46 C22 C23 C4 142.00(18) yes
C21 C22 C23 C24 -142.57(19) yes
C46 C22 C23 C24 -0.3(2) yes
C4 C23 C24 C25 0.0(3) yes
C22 C23 C24 C25 142.50(18) yes
C4 C23 C24 C49 -142.10(18) yes
C22 C23 C24 C49 0.4(2) yes
C23 C24 C25 C26 -137.75(19) yes
C49 C24 C25 C26 -0.2(3) yes
C23 C24 C25 C47 1.3(3) yes
C49 C24 C25 C47 138.9(2) yes
C24 C25 C26 C51 -0.2(3) yes
C47 C25 C26 C51 -143.83(19) yes
C24 C25 C26 C28 143.22(19) yes
C47 C25 C26 C28 -0.4(2) yes
C36 C8 C27 C39 -0.3(3) yes
C35 C8 C27 C39 -143.28(19) yes
C36 C8 C27 C15 143.00(19) yes
C35 C8 C27 C15 0.0(2) yes
C16 C15 C27 C39 1.2(3) yes
C14 C15 C27 C39 143.07(19) yes
C16 C15 C27 C8 -142.09(19) yes
C14 C15 C27 C8 -0.2(2) yes
C51 C26 C28 C31 0.5(3) yes
C25 C26 C28 C31 -142.88(18) yes
C51 C26 C28 C48 143.71(19) yes
C25 C26 C28 C48 0.4(2) yes
C54 C29 C30 C34 -0.3(3) yes
C51 C29 C30 C34 -138.0(2) yes
C54 C29 C30 C31 138.2(2) yes
C51 C29 C30 C31 0.5(3) yes
C26 C28 C31 C32 137.4(2) yes
C48 C28 C31 C32 -1.4(3) yes
C26 C28 C31 C30 0.0(3) yes
C48 C28 C31 C30 -138.8(2) yes
C29 C30 C31 C28 -0.5(3) yes
C34 C30 C31 C28 142.35(19) yes
C29 C30 C31 C32 -142.24(19) yes
C34 C30 C31 C32 0.6(2) yes
C13 C12 C32 C31 2.7(3) yes
C11 C12 C32 C31 -139.44(19) yes
C13 C12 C32 C33 141.1(2) yes
C11 C12 C32 C33 -1.0(3) yes
C28 C31 C32 C12 -0.1(3) yes
C30 C31 C32 C12 141.81(19) yes
C28 C31 C32 C33 -142.83(19) yes
C30 C31 C32 C33 -0.9(2) yes
C12 C32 C33 C35 0.6(3) yes
C31 C32 C33 C35 143.11(19) yes
C12 C32 C33 C34 -141.51(19) yes
C31 C32 C33 C34 1.0(2) yes
C29 C30 C34 C52 0.0(3) yes
C31 C30 C34 C52 -142.92(18) yes
C29 C30 C34 C33 142.88(18) yes
C31 C30 C34 C33 0.0(2) yes
C35 C33 C34 C52 0.2(3) yes
C32 C33 C34 C52 142.34(19) yes
C35 C33 C34 C30 -142.75(19) yes
C32 C33 C34 C30 -0.6(2) yes
C32 C33 C35 C14 0.2(3) yes
C34 C33 C35 C14 137.8(2) yes
C32 C33 C35 C8 -137.0(2) yes
C34 C33 C35 C8 0.6(3) yes
C11 C14 C35 C33 -0.7(3) yes
C15 C14 C35 C33 -142.2(2) yes
C11 C14 C35 C8 141.10(19) yes
C15 C14 C35 C8 -0.4(2) yes
C36 C8 C35 C33 -0.9(3) yes
C27 C8 C35 C33 142.12(19) yes
C36 C8 C35 C14 -142.78(19) yes
C27 C8 C35 C14 0.3(2) yes
C27 C8 C36 C37 0.2(3) yes
C35 C8 C36 C37 138.7(2) yes
C27 C8 C36 C52 -138.0(2) yes
C35 C8 C36 C52 0.4(3) yes
C8 C36 C37 C38 -0.1(3) yes
C52 C36 C37 C38 142.36(18) yes
C8 C36 C37 C57 -142.57(19) yes
C52 C36 C37 C57 -0.1(2) yes
C57 C37 C38 C60 -0.6(3) yes
C36 C37 C38 C60 -138.45(19) yes
C57 C37 C38 C39 137.9(2) yes
C36 C37 C38 C39 0.0(3) yes
C8 C27 C39 C40 137.9(2) yes
C15 C27 C39 C40 -1.1(3) yes
C8 C27 C39 C38 0.2(3) yes
C15 C27 C39 C38 -138.85(19) yes
C37 C38 C39 C27 -0.1(3) yes
C60 C38 C39 C27 142.73(19) yes
C37 C38 C39 C40 -142.70(18) yes
C60 C38 C39 C40 0.1(2) yes
C16 C17 C40 C41 138.7(2) yes
C18 C17 C40 C41 -0.8(3) yes
C16 C17 C40 C39 0.1(3) yes
C18 C17 C40 C39 -139.43(19) yes
C27 C39 C40 C17 0.4(3) yes
C38 C39 C40 C17 142.80(19) yes
C27 C39 C40 C41 -142.59(19) yes
C38 C39 C40 C41 -0.2(2) yes
C17 C40 C41 C42 0.0(3) yes
C39 C40 C41 C42 142.67(19) yes
C17 C40 C41 C60 -142.35(19) yes
C39 C40 C41 C60 0.3(2) yes
C60 C41 C42 C43 -0.2(3) yes
C40 C41 C42 C43 -138.0(2) yes
C60 C41 C42 C19 138.3(2) yes
C40 C41 C42 C19 0.5(3) yes
C18 C19 C42 C41 -0.2(3) yes
C20 C19 C42 C41 -142.47(19) yes
C18 C19 C42 C43 142.57(18) yes
C20 C19 C42 C43 0.3(2) yes
C41 C42 C43 C44 0.3(3) yes
C19 C42 C43 C44 -142.45(18) yes
C41 C42 C43 C21 142.62(18) yes
C19 C42 C43 C21 -0.1(2) yes
C22 C21 C43 C44 -0.7(3) yes
C20 C21 C43 C44 142.03(19) yes
C22 C21 C43 C42 -142.81(18) yes
C20 C21 C43 C42 -0.1(2) yes
C42 C43 C44 C45 137.98(19) yes
C21 C43 C44 C45 0.5(3) yes
C42 C43 C44 C59 -0.2(3) yes
C21 C43 C44 C59 -137.7(2) yes
C43 C44 C45 C46 0.2(3) yes
C59 C44 C45 C46 142.75(18) yes
C43 C44 C45 C56 -142.66(18) yes
C59 C44 C45 C56 -0.1(2) yes
C44 C45 C46 C22 -0.6(3) yes
C56 C45 C46 C22 137.9(2) yes
C44 C45 C46 C49 -137.95(19) yes
C56 C45 C46 C49 0.6(3) yes
C21 C22 C46 C45 0.4(3) yes
C23 C22 C46 C45 -141.84(19) yes
C21 C22 C46 C49 142.35(19) yes
C23 C22 C46 C49 0.1(2) yes
C4 C3 C47 C25 -2.4(3) yes
C2 C3 C47 C25 -146.34(18) yes
C4 C3 C47 C48 135.92(18) yes
C2 C3 C47 C48 -8.0(3) yes
C24 C25 C47 C3 -0.1(3) yes
C26 C25 C47 C3 143.42(18) yes
C24 C25 C47 C48 -143.21(18) yes
C26 C25 C47 C48 0.3(2) yes
C12 C13 C48 C28 2.4(3) yes
C1 C13 C48 C28 147.22(18) yes
C12 C13 C48 C47 -135.65(19) yes
C1 C13 C48 C47 9.2(3) yes
C31 C28 C48 C13 0.2(3) yes
C26 C28 C48 C13 -142.94(18) yes
C31 C28 C48 C47 142.93(18) yes
C26 C28 C48 C47 -0.2(2) yes
C3 C47 C48 C13 -0.4(3) yes
C25 C47 C48 C13 142.38(18) yes
C3 C47 C48 C28 -142.85(18) yes
C25 C47 C48 C28 -0.1(2) yes
C25 C24 C49 C50 0.1(3) yes
C23 C24 C49 C50 142.03(19) yes
C25 C24 C49 C46 -142.24(19) yes
C23 C24 C49 C46 -0.3(2) yes
C45 C46 C49 C50 0.0(3) yes
C22 C46 C49 C50 -142.17(18) yes
C45 C46 C49 C24 142.27(19) yes
C22 C46 C49 C24 0.1(2) yes
C24 C49 C50 C55 -138.5(2) yes
C46 C49 C50 C55 -0.4(3) yes
C24 C49 C50 C51 0.3(3) yes
C46 C49 C50 C51 138.3(2) yes
C28 C26 C51 C50 -138.7(2) yes
C25 C26 C51 C50 0.6(3) yes
C28 C26 C51 C29 -0.5(3) yes
C25 C26 C51 C29 138.9(2) yes
C49 C50 C51 C26 -0.7(3) yes
C55 C50 C51 C26 142.68(19) yes
C49 C50 C51 C29 -143.33(19) yes
C55 C50 C51 C29 0.0(2) yes
C30 C29 C51 C26 0.0(3) yes
C54 C29 C51 C26 -142.53(19) yes
C30 C29 C51 C50 142.49(19) yes
C54 C29 C51 C50 0.0(2) yes
C30 C34 C52 C36 137.7(2) yes
C33 C34 C52 C36 -0.7(3) yes
C30 C34 C52 C53 0.2(3) yes
C33 C34 C52 C53 -138.2(2) yes
C8 C36 C52 C34 0.4(3) yes
C37 C36 C52 C34 -142.35(19) yes
C8 C36 C52 C53 142.59(19) yes
C37 C36 C52 C53 -0.1(2) yes
C34 C52 C53 C54 0.1(3) yes
C36 C52 C53 C54 -142.15(18) yes
C34 C52 C53 C57 142.50(18) yes
C36 C52 C53 C57 0.3(2) yes
C57 C53 C54 C55 0.4(3) yes
C52 C53 C54 C55 138.17(19) yes
C57 C53 C54 C29 -138.2(2) yes
C52 C53 C54 C29 -0.4(3) yes
C30 C29 C54 C53 0.5(3) yes
C51 C29 C54 C53 142.86(19) yes
C30 C29 C54 C55 -142.32(19) yes
C51 C29 C54 C55 0.0(2) yes
C53 C54 C55 C56 0.5(3) yes
C29 C54 C55 C56 143.27(18) yes
C53 C54 C55 C50 -142.77(18) yes
C29 C54 C55 C50 0.0(2) yes
C49 C50 C55 C56 0.3(3) yes
C51 C50 C55 C56 -143.15(19) yes
C49 C50 C55 C54 143.44(19) yes
C51 C50 C55 C54 0.0(2) yes
C54 C55 C56 C45 -138.66(19) yes
C50 C55 C56 C45 0.3(3) yes
C54 C55 C56 C58 -1.0(3) yes
C50 C55 C56 C58 137.98(19) yes
C46 C45 C56 C55 -0.7(3) yes
C44 C45 C56 C55 142.09(18) yes
C46 C45 C56 C58 -143.19(18) yes
C44 C45 C56 C58 -0.4(2) yes
C38 C37 C57 C58 0.5(3) yes
C36 C37 C57 C58 142.60(18) yes
C38 C37 C57 C53 -141.90(18) yes
C36 C37 C57 C53 0.2(2) yes
C54 C53 C57 C58 -0.8(3) yes
C52 C53 C57 C58 -142.84(18) yes
C54 C53 C57 C37 141.74(18) yes
C52 C53 C57 C37 -0.3(2) yes
C37 C57 C58 C56 -137.87(19) yes
C53 C57 C58 C56 0.3(3) yes
C37 C57 C58 C59 -0.1(3) yes
C53 C57 C58 C59 138.06(19) yes
C55 C56 C58 C57 0.6(3) yes
C45 C56 C58 C57 142.79(18) yes
C55 C56 C58 C59 -141.56(18) yes
C45 C56 C58 C59 0.7(2) yes
C43 C44 C59 C60 -0.1(3) yes
C45 C44 C59 C60 -142.42(18) yes
C43 C44 C59 C58 142.84(19) yes
C45 C44 C59 C58 0.5(2) yes
C57 C58 C59 C60 -0.1(3) yes
C56 C58 C59 C60 142.08(18) yes
C57 C58 C59 C44 -142.91(18) yes
C56 C58 C59 C44 -0.7(2) yes
C44 C59 C60 C41 0.2(3) yes
C58 C59 C60 C41 -138.10(19) yes
C44 C59 C60 C38 138.30(19) yes
C58 C59 C60 C38 0.0(3) yes
C42 C41 C60 C59 -0.1(3) yes
C40 C41 C60 C59 142.25(19) yes
C42 C41 C60 C38 -142.55(19) yes
C40 C41 C60 C38 -0.2(2) yes
C37 C38 C60 C59 0.4(3) yes
C39 C38 C60 C59 -142.47(18) yes
C37 C38 C60 C41 142.91(19) yes
C39 C38 C60 C41 0.1(2) yes
C3 C2 C61 C62 -154.07(17) yes
C6 C2 C61 C62 8.1(3) yes
C1 C2 C61 C62 107.31(19) yes
C3 C2 C61 C1 98.62(19) yes
C6 C2 C61 C1 -99.2(2) yes
C3 C2 C61 C68 -11.8(3) yes
C6 C2 C61 C68 150.40(17) yes
C1 C2 C61 C68 -110.44(17) yes
C13 C1 C61 C2 -98.5(2) yes
C10 C1 C61 C2 97.87(19) yes
C13 C1 C61 C62 149.81(18) yes
C10 C1 C61 C62 -13.9(3) yes
C2 C1 C61 C62 -111.73(18) yes
C13 C1 C61 C68 8.2(3) yes
C10 C1 C61 C68 -155.42(17) yes
C2 C1 C61 C68 106.71(18) yes
C2 C61 C62 C63 51.8(3) yes
C1 C61 C62 C63 126.45(19) yes
C68 C61 C62 C63 -90.7(2) yes
C2 C61 C62 C67 -131.69(19) yes
C1 C61 C62 C67 -57.0(2) yes
C68 C61 C62 C67 85.8(2) yes
C67 C62 C63 C64 -0.6(3) yes
C61 C62 C63 C64 175.89(18) yes
C62 C63 C64 C65 0.5(3) yes
C63 C64 C65 C66 0.4(3) yes
C64 C65 C66 C67 -1.0(3) yes
C65 C66 C67 C62 0.8(3) yes
C63 C62 C67 C66 0.0(3) yes
C61 C62 C67 C66 -176.65(19) yes
C2 C61 C68 C69 -69.6(2) yes
C62 C61 C68 C69 74.4(2) yes
C1 C61 C68 C69 -143.39(16) yes
C61 C68 C69 C70 171.46(15) yes
C68 C69 C70 C71 178.46(16) yes
C69 C70 C71 O1 25.0(3) yes
C69 C70 C71 O2 -154.38(16) yes
O1 C71 O2 C72 0.2(3) yes
C70 C71 O2 C72 179.61(16) yes
C82 C73 C74 C79 -1.6(3) yes
C83 C73 C74 C79 178.05(18) yes
C82 C73 C74 C75 178.15(18) yes
C83 C73 C74 C75 -2.2(3) yes
C79 C74 C75 C76 -0.6(3) yes
C73 C74 C75 C76 179.6(2) yes
C74 C75 C76 C77 -0.2(3) yes
C75 C76 C77 C78 0.7(3) yes
C76 C77 C78 C79 -0.3(3) yes
C75 C74 C79 C78 1.0(3) yes
C73 C74 C79 C78 -179.25(18) yes
C75 C74 C79 C80 -179.12(18) yes
C73 C74 C79 C80 0.6(3) yes
C77 C78 C79 C74 -0.5(3) yes
C77 C78 C79 C80 179.6(2) yes
C74 C79 C80 C81 0.7(3) yes
C78 C79 C80 C81 -179.39(19) yes
C79 C80 C81 C82 -1.1(3) yes
C74 C73 C82 C81 1.3(3) yes
C83 C73 C82 C81 -178.37(19) yes
C80 C81 C82 C73 0.1(3) yes
